data_2208318
loop_
_publ_author_name
'Chen, Wei-Zhu'
'Zeng, Qing-Le'
'Fang, Hua'
'Gao, Yu-Xing'
'Zhao, Yu-Fen'

_publ_section_title
;
 3-(Hydroxydiphenylmethyl)-2-(methoxymethoxy)benzaldehyde
;
_journal_coeditor_code FL6210
_journal_issue 3
_journal_name_full 'Acta Crystallographica Section E'
_journal_page_first o869
_journal_page_last o870
_journal_paper_doi 10.1107/S1600536806003035
_journal_volume 62
_journal_year 2006
_chemical_formula_iupac 'C22 H20 O4'
_chemical_formula_moiety 'C22 H20 O4'
_chemical_formula_sum 'C22 H20 O4'
_chemical_formula_weight 348.38
_chemical_name_systematic
;
3-(Hydroxydiphenylmethyl)-2-(methoxymethoxy)benzaldehyde
;
_space_group_IT_number 61
_symmetry_cell_setting orthorhombic
_symmetry_space_group_name_Hall '-P 2ac 2ab'
_symmetry_space_group_name_H-M 'P b c a'
_atom_sites_solution_hydrogens geom
_atom_sites_solution_primary direct
_atom_sites_solution_secondary difmap
_audit_creation_method SHELXL-97
_cell_angle_alpha 90.00
_cell_angle_beta 90.00
_cell_angle_gamma 90.00
_cell_formula_units_Z 8
_cell_length_a 8.6967(16)
_cell_length_b 14.557(3)
_cell_length_c 27.408(5)
_cell_measurement_reflns_used 7316
_cell_measurement_temperature 273(2)
_cell_measurement_theta_max 28.20
_cell_measurement_theta_min 2.23
_cell_volume 3469.8(11)
_computing_cell_refinement SMART
_computing_data_collection 'SMART (Bruker, 2001)'
_computing_data_reduction 'SAINT (Bruker, 2001)'
_computing_molecular_graphics 'ORTEP-3 (Farrugia, 1997) and ViewerPro (Accelrys, 2001)'
_computing_publication_material SHELXL97
_computing_structure_refinement 'SHELXL97 (Sheldrick, 1997)'
_computing_structure_solution 'SHELXS97 (Sheldrick, 1997)'
_diffrn_ambient_temperature 273(2)
_diffrn_measured_fraction_theta_full 0.999
_diffrn_measured_fraction_theta_max 0.999
_diffrn_measurement_device_type 'Bruker APEX area-detector'
_diffrn_measurement_method '\f and \w'
_diffrn_radiation_monochromator graphite
_diffrn_radiation_source 'fine-focus sealed tube'
_diffrn_radiation_type MoK\a
_diffrn_radiation_wavelength 0.71073
_diffrn_reflns_av_R_equivalents 0.0293
_diffrn_reflns_av_sigmaI/netI 0.0217
_diffrn_reflns_limit_h_max 10
_diffrn_reflns_limit_h_min -10
_diffrn_reflns_limit_k_max 16
_diffrn_reflns_limit_k_min -18
_diffrn_reflns_limit_l_max 34
_diffrn_reflns_limit_l_min -27
_diffrn_reflns_number 18443
_diffrn_reflns_theta_full 26.50
_diffrn_reflns_theta_max 26.50
_diffrn_reflns_theta_min 1.49
_diffrn_standards_decay_% 0
_diffrn_standards_interval_count 0
_diffrn_standards_interval_time 0
_diffrn_standards_number 0
_exptl_absorpt_coefficient_mu 0.091
_exptl_absorpt_correction_T_max 0.9973
_exptl_absorpt_correction_T_min 0.9873
_exptl_absorpt_correction_type multi-scan
_exptl_absorpt_process_details '(SADABS; Bruker, 2001)'
_exptl_crystal_colour colorless
_exptl_crystal_density_diffrn 1.334
_exptl_crystal_density_method 'not measured'
_exptl_crystal_description chunk
_exptl_crystal_F_000 1472
_exptl_crystal_size_max 0.14
_exptl_crystal_size_mid 0.05
_exptl_crystal_size_min 0.03
_refine_diff_density_max 0.223
_refine_diff_density_min -0.208
_refine_ls_extinction_expression Fc^*^=kFc[1+0.001xFc^2^\l^3^/sin(2\q)]^-1/4^
_refine_ls_extinction_method none
_refine_ls_goodness_of_fit_ref 1.045
_refine_ls_hydrogen_treatment constr
_refine_ls_matrix_type full
_refine_ls_number_parameters 236
_refine_ls_number_reflns 3591
_refine_ls_number_restraints 0
_refine_ls_restrained_S_all 1.045
_refine_ls_R_factor_all 0.0596
_refine_ls_R_factor_gt 0.0501
_refine_ls_shift/su_max 0.000
_refine_ls_shift/su_mean 0.000
_refine_ls_structure_factor_coef Fsqd
_refine_ls_weighting_details 'calc w=1/[\s^2^(Fo^2^)+(0.0793P)^2^+0.6714P] where P=(Fo^2^+2Fc^2^)/3'
_refine_ls_weighting_scheme calc
_refine_ls_wR_factor_gt 0.1368
_refine_ls_wR_factor_ref 0.1438
_reflns_number_gt 2916
_reflns_number_total 3591
_reflns_threshold_expression I>2\s(I)
_cod_data_source_file fl6210.cif
_cod_data_source_block I
_cod_original_cell_volume 3469.7(11)
_cod_database_code 2208318
_cod_database_fobs_code 2208318

loop_
_symmetry_equiv_pos_as_xyz
'x, y, z'
'-x+1/2, -y, z+1/2'
'-x, y+1/2, -z+1/2'
'x+1/2, -y+1/2, -z'
'-x, -y, -z'
'x-1/2, y, -z-1/2'
'x, -y-1/2, z-1/2'
'-x-1/2, y-1/2, z'

loop_
_atom_site_label
_atom_site_fract_x
_atom_site_fract_y
_atom_site_fract_z
_atom_site_U_iso_or_equiv
_atom_site_adp_type
_atom_site_calc_flag
_atom_site_refinement_flags
_atom_site_occupancy
_atom_site_type_symbol
C1 0.0626(2) 0.79013(13) 0.20113(6) 0.0536(4) Uani d . 1 C
O1 0.0892(2) 0.93638(12) 0.23690(6) 0.0969(6) Uani d . 1 O
O2 -0.11886(13) 0.77828(8) 0.13596(4) 0.0509(3) Uani d . 1 O
C2 -0.00426(17) 0.73984(11) 0.16359(5) 0.0445(4) Uani d . 1 C
O3 -0.08100(16) 0.82420(9) 0.05671(4) 0.0626(4) Uani d . 1 O
C3 0.04002(17) 0.64910(11) 0.15443(5) 0.0435(4) Uani d . 1 C
O4 0.04116(14) 0.64123(8) 0.06778(4) 0.0511(3) Uani d . 1 O
H4B 0.0050 0.6930 0.0652 0.077 Uiso calc R 1 H
C4 0.15251(19) 0.61205(13) 0.18406(6) 0.0539(4) Uani d . 1 C
H4A 0.1832 0.5516 0.1789 0.065 Uiso calc R 1 H
C5 0.2208(2) 0.66176(15) 0.22101(6) 0.0638(5) Uani d . 1 C
H5A 0.2970 0.6351 0.2401 0.077 Uiso calc R 1 H
C6 0.1763(2) 0.74981(15) 0.22942(6) 0.0631(5) Uani d . 1 C
H6A 0.2225 0.7833 0.2543 0.076 Uiso calc R 1 H
C7 0.0153(3) 0.88514(14) 0.21188(7) 0.0684(5) Uani d . 1 C
H7A -0.0764 0.9065 0.1986 0.082 Uiso calc R 1 H
C8 -0.0807(2) 0.85286(12) 0.10448(6) 0.0554(4) Uani d . 1 C
H8A -0.1548 0.9021 0.1087 0.066 Uiso calc R 1 H
H8B 0.0202 0.8764 0.1129 0.066 Uiso calc R 1 H
C9 -0.2304(3) 0.82358(15) 0.03538(8) 0.0772(6) Uani d . 1 C
H9A -0.2234 0.8030 0.0022 0.116 Uiso calc R 1 H
H9B -0.2725 0.8845 0.0362 0.116 Uiso calc R 1 H
H9C -0.2959 0.7828 0.0534 0.116 Uiso calc R 1 H
C10 -0.02145(18) 0.59768(10) 0.10975(5) 0.0417(4) Uani d . 1 C
C11 -0.19650(18) 0.59526(10) 0.10694(5) 0.0433(4) Uani d . 1 C
C12 -0.2662(2) 0.58410(11) 0.06225(6) 0.0558(4) Uani d . 1 C
H12A -0.2060 0.5799 0.0343 0.067 Uiso calc R 1 H
C13 -0.4238(3) 0.57903(13) 0.05847(9) 0.0736(6) Uani d . 1 C
H13A -0.4696 0.5726 0.0280 0.088 Uiso calc R 1 H
C14 -0.5132(2) 0.58342(13) 0.09949(11) 0.0776(7) Uani d . 1 C
H14A -0.6197 0.5804 0.0970 0.093 Uiso calc R 1 H
C15 -0.4457(2) 0.59228(13) 0.14377(9) 0.0694(6) Uani d . 1 C
H15A -0.5061 0.5946 0.1717 0.083 Uiso calc R 1 H
C16 -0.2877(2) 0.59784(12) 0.14761(7) 0.0541(4) Uani d . 1 C
H16A -0.2427 0.6034 0.1782 0.065 Uiso calc R 1 H
C17 0.03335(18) 0.49810(11) 0.10824(5) 0.0434(4) Uani d . 1 C
C18 0.12716(19) 0.46686(12) 0.07161(6) 0.0500(4) Uani d . 1 C
H18A 0.1577 0.5067 0.0469 0.060 Uiso calc R 1 H
C19 0.1766(2) 0.37680(13) 0.07118(7) 0.0616(5) Uani d . 1 C
H19A 0.2415 0.3568 0.0464 0.074 Uiso calc R 1 H
C20 0.1316(2) 0.31668(13) 0.10657(8) 0.0649(5) Uani d . 1 C
H20A 0.1655 0.2561 0.1061 0.078 Uiso calc R 1 H
C21 0.0360(2) 0.34687(13) 0.14284(8) 0.0661(5) Uani d . 1 C
H21A 0.0039 0.3064 0.1670 0.079 Uiso calc R 1 H
C22 -0.0127(2) 0.43659(13) 0.14374(7) 0.0582(5) Uani d . 1 C
H22A -0.0775 0.4562 0.1686 0.070 Uiso calc R 1 H

loop_
_atom_site_aniso_label
_atom_site_aniso_U_11
_atom_site_aniso_U_22
_atom_site_aniso_U_33
_atom_site_aniso_U_12
_atom_site_aniso_U_13
_atom_site_aniso_U_23
C1 0.0523(10) 0.0636(11) 0.0449(8) -0.0146(8) 0.0059(7) -0.0048(7)
O1 0.1349(15) 0.0794(10) 0.0765(10) -0.0322(10) -0.0054(10) -0.0271(8)
O2 0.0469(6) 0.0468(6) 0.0592(7) -0.0055(5) -0.0039(5) 0.0034(5)
C2 0.0396(8) 0.0511(9) 0.0427(8) -0.0077(6) 0.0035(6) 0.0016(7)
O3 0.0717(8) 0.0613(8) 0.0548(7) 0.0042(6) 0.0015(6) 0.0025(6)
C3 0.0381(8) 0.0524(9) 0.0398(8) -0.0058(6) 0.0044(6) 0.0028(6)
O4 0.0614(7) 0.0487(6) 0.0433(6) 0.0040(5) 0.0136(5) 0.0067(5)
C4 0.0471(9) 0.0680(11) 0.0467(9) 0.0027(8) 0.0001(7) 0.0032(8)
C5 0.0521(10) 0.0935(15) 0.0458(9) 0.0013(9) -0.0064(8) 0.0027(9)
C6 0.0572(10) 0.0884(14) 0.0437(9) -0.0171(10) -0.0024(8) -0.0080(9)
C7 0.0859(14) 0.0620(11) 0.0573(11) -0.0169(10) 0.0072(10) -0.0108(9)
C8 0.0615(10) 0.0435(9) 0.0611(10) -0.0041(7) -0.0026(8) 0.0034(7)
C9 0.0944(16) 0.0639(12) 0.0733(13) 0.0006(11) -0.0246(12) 0.0027(10)
C10 0.0436(8) 0.0452(8) 0.0363(7) 0.0003(6) 0.0031(6) 0.0029(6)
C11 0.0456(8) 0.0380(7) 0.0463(8) 0.0018(6) -0.0025(6) -0.0030(6)
C12 0.0666(11) 0.0461(9) 0.0546(9) 0.0017(8) -0.0135(8) -0.0019(7)
C13 0.0739(14) 0.0521(10) 0.0947(16) 0.0013(9) -0.0406(13) -0.0062(10)
C14 0.0449(10) 0.0505(11) 0.137(2) -0.0020(8) -0.0164(13) -0.0121(12)
C15 0.0474(10) 0.0569(11) 0.1039(16) -0.0058(8) 0.0154(11) -0.0168(11)
C16 0.0473(9) 0.0575(10) 0.0574(10) -0.0045(8) 0.0044(7) -0.0099(8)
C17 0.0415(8) 0.0462(8) 0.0425(8) -0.0006(6) -0.0017(6) 0.0007(6)
C18 0.0527(9) 0.0511(9) 0.0463(9) -0.0007(7) 0.0028(7) -0.0012(7)
C19 0.0661(11) 0.0567(10) 0.0619(11) 0.0086(9) 0.0032(9) -0.0097(8)
C20 0.0646(11) 0.0465(9) 0.0835(13) 0.0069(8) -0.0104(10) 0.0008(9)
C21 0.0668(12) 0.0559(11) 0.0756(13) 0.0020(9) 0.0008(10) 0.0212(9)
C22 0.0565(10) 0.0583(10) 0.0597(10) 0.0065(8) 0.0093(8) 0.0139(8)

loop_
_atom_type_symbol
_atom_type_description
_atom_type_scat_dispersion_real
_atom_type_scat_dispersion_imag
_atom_type_scat_source
C C 0.0033 0.0016 'International Tables Vol C Tables 4.2.6.8 and 6.1.1.4'
H H 0.0000 0.0000 'International Tables Vol C Tables 4.2.6.8 and 6.1.1.4'
O O 0.0106 0.0060 'International Tables Vol C Tables 4.2.6.8 and 6.1.1.4'

loop_
_geom_angle_atom_site_label_1
_geom_angle_atom_site_label_2
_geom_angle_atom_site_label_3
_geom_angle
_geom_angle_publ_flag
C6 C1 C2 119.29(17) no
C6 C1 C7 119.00(17) no
C2 C1 C7 121.71(17) no
C2 O2 C8 118.41(13) no
O2 C2 C1 119.86(15) no
O2 C2 C3 119.11(13) no
C1 C2 C3 120.99(15) no
C8 O3 C9 113.25(16) no
C4 C3 C2 117.28(15) no
C4 C3 C10 121.77(15) no
C2 C3 C10 120.60(14) no
C10 O4 H4B 109.5 no
C3 C4 C5 122.14(18) no
C3 C4 H4A 118.9 no
C5 C4 H4A 118.9 no
C6 C5 C4 119.81(18) no
C6 C5 H5A 120.1 no
C4 C5 H5A 120.1 no
C5 C6 C1 120.49(17) no
C5 C6 H6A 119.8 no
C1 C6 H6A 119.8 no
O1 C7 C1 123.3(2) no
O1 C7 H7A 118.4 no
C1 C7 H7A 118.4 no
O3 C8 O2 110.18(14) no
O3 C8 H8A 109.6 no
O2 C8 H8A 109.6 no
O3 C8 H8B 109.6 no
O2 C8 H8B 109.6 no
H8A C8 H8B 108.1 no
O3 C9 H9A 109.5 no
O3 C9 H9B 109.5 no
H9A C9 H9B 109.5 no
O3 C9 H9C 109.5 no
H9A C9 H9C 109.5 no
H9B C9 H9C 109.5 no
O4 C10 C11 110.59(12) no
O4 C10 C17 106.36(12) no
C11 C10 C17 106.76(12) no
O4 C10 C3 107.18(12) no
C11 C10 C3 113.59(12) no
C17 C10 C3 112.14(12) no
C16 C11 C12 118.22(16) no
C16 C11 C10 122.48(14) no
C12 C11 C10 119.16(14) no
C11 C12 C13 120.77(19) no
C11 C12 H12A 119.6 no
C13 C12 H12A 119.6 no
C14 C13 C12 120.10(19) no
C14 C13 H13A 120.0 no
C12 C13 H13A 120.0 no
C15 C14 C13 119.62(19) no
C15 C14 H14A 120.2 no
C13 C14 H14A 120.2 no
C14 C15 C16 120.4(2) no
C14 C15 H15A 119.8 no
C16 C15 H15A 119.8 no
C11 C16 C15 120.89(18) no
C11 C16 H16A 119.6 no
C15 C16 H16A 119.6 no
C18 C17 C22 118.23(16) no
C18 C17 C10 121.38(13) no
C22 C17 C10 120.39(14) no
C17 C18 C19 120.45(16) no
C17 C18 H18A 119.8 no
C19 C18 H18A 119.8 no
C20 C19 C18 120.96(17) no
C20 C19 H19A 119.5 no
C18 C19 H19A 119.5 no
C19 C20 C21 118.99(18) no
C19 C20 H20A 120.5 no
C21 C20 H20A 120.5 no
C20 C21 C22 120.40(18) no
C20 C21 H21A 119.8 no
C22 C21 H21A 119.8 no
C21 C22 C17 120.95(18) no
C21 C22 H22A 119.5 no
C17 C22 H22A 119.5 no

loop_
_geom_bond_atom_site_label_1
_geom_bond_atom_site_label_2
_geom_bond_distance
_geom_bond_publ_flag
C1 C6 1.387(3) no
C1 C2 1.390(2) no
C1 C7 1.473(3) no
O1 C7 1.200(2) no
O2 C2 1.3710(19) no
O2 C8 1.426(2) no
C2 C3 1.399(2) no
O3 C8 1.374(2) no
O3 C9 1.424(3) no
C3 C4 1.381(2) no
C3 C10 1.531(2) no
O4 C10 1.4219(17) no
O4 H4B 0.8200 no
C4 C5 1.379(3) no
C4 H4A 0.9300 no
C5 C6 1.358(3) no
C5 H5A 0.9300 no
C6 H6A 0.9300 no
C7 H7A 0.9300 no
C8 H8A 0.9700 no
C8 H8B 0.9700 no
C9 H9A 0.9600 no
C9 H9B 0.9600 no
C9 H9C 0.9600 no
C10 C11 1.525(2) no
C10 C17 1.526(2) no
C11 C16 1.369(2) no
C11 C12 1.376(2) no
C12 C13 1.377(3) no
C12 H12A 0.9300 no
C13 C14 1.368(3) no
C13 H13A 0.9300 no
C14 C15 1.355(3) no
C14 H14A 0.9300 no
C15 C16 1.380(3) no
C15 H15A 0.9300 no
C16 H16A 0.9300 no
C17 C18 1.371(2) no
C17 C22 1.382(2) no
C18 C19 1.380(3) no
C18 H18A 0.9300 no
C19 C20 1.364(3) no
C19 H19A 0.9300 no
C20 C21 1.368(3) no
C20 H20A 0.9300 no
C21 C22 1.373(3) no
C21 H21A 0.9300 no
C22 H22A 0.9300 no

loop_
_geom_torsion_atom_site_label_1
_geom_torsion_atom_site_label_2
_geom_torsion_atom_site_label_3
_geom_torsion_atom_site_label_4
_geom_torsion
_geom_torsion_publ_flag
C8 O2 C2 C1 67.88(19) no
C8 O2 C2 C3 -114.19(16) no
C6 C1 C2 O2 178.76(15) no
C7 C1 C2 O2 -0.9(2) no
C6 C1 C2 C3 0.9(2) no
C7 C1 C2 C3 -178.83(15) no
O2 C2 C3 C4 -178.04(13) no
C1 C2 C3 C4 -0.1(2) no
O2 C2 C3 C10 8.7(2) no
C1 C2 C3 C10 -173.42(13) no
C2 C3 C4 C5 -0.7(2) no
C10 C3 C4 C5 172.55(15) no
C3 C4 C5 C6 0.7(3) no
C4 C5 C6 C1 0.1(3) no
C2 C1 C6 C5 -0.8(3) no
C7 C1 C6 C5 178.86(17) no
C6 C1 C7 O1 15.6(3) no
C2 C1 C7 O1 -164.70(18) no
C9 O3 C8 O2 83.02(18) no
C2 O2 C8 O3 106.87(16) no
C4 C3 C10 O4 -105.94(16) no
C2 C3 C10 O4 67.05(17) no
C4 C3 C10 C11 131.60(15) no
C2 C3 C10 C11 -55.42(18) no
C4 C3 C10 C17 10.4(2) no
C2 C3 C10 C17 -176.58(13) no
O4 C10 C11 C16 -149.40(14) no
C17 C10 C11 C16 95.29(17) no
C3 C10 C11 C16 -28.8(2) no
O4 C10 C11 C12 34.90(19) no
C17 C10 C11 C12 -80.41(16) no
C3 C10 C11 C12 155.46(14) no
C16 C11 C12 C13 2.3(2) no
C10 C11 C12 C13 178.18(15) no
C11 C12 C13 C14 -1.2(3) no
C12 C13 C14 C15 -0.4(3) no
C13 C14 C15 C16 0.7(3) no
C12 C11 C16 C15 -2.0(3) no
C10 C11 C16 C15 -177.71(15) no
C14 C15 C16 C11 0.5(3) no
O4 C10 C17 C18 1.11(19) no
C11 C10 C17 C18 119.23(16) no
C3 C10 C17 C18 -115.75(15) no
O4 C10 C17 C22 -178.01(15) no
C11 C10 C17 C22 -59.89(19) no
C3 C10 C17 C22 65.1(2) no
C22 C17 C18 C19 -1.5(2) no
C10 C17 C18 C19 179.38(16) no
C17 C18 C19 C20 1.0(3) no
C18 C19 C20 C21 0.0(3) no
C19 C20 C21 C22 -0.6(3) no
C20 C21 C22 C17 0.1(3) no
C18 C17 C22 C21 1.0(3) no
C10 C17 C22 C21 -179.88(17) no

loop_
_cod_related_entry_id
_cod_related_entry_database
_cod_related_entry_code
1 ChemSpider 21126384
